data_4319307
loop_
_publ_author_name
'Fu Qiang Huang'
'James A. Ibers'

_publ_section_title
;
 Polar Titanium Polychalcogenides: Syntheses and Characterization of
 Cs6Ti6S27, Cs4BaTi6Se27, Rb5AgTi6Se27, and Cs5AgTi6Se27
;
_journal_name_full 'Inorganic Chemistry'
_journal_page_first 865
_journal_page_last 869
_journal_paper_doi 10.1021/ic000843r
_journal_volume 40
_journal_year 2001
_chemical_formula_sum 'Ag Rb5 Se27 Ti6'
_chemical_formula_weight 2954.54
_chemical_name_systematic
; 
 ? 
;
_space_group_IT_number 159
_symmetry_cell_setting hexagonal
_symmetry_space_group_name_Hall 'P 3 -2c'
_symmetry_space_group_name_H-M 'P 3 1 c'
_atom_sites_solution_hydrogens geom
_atom_sites_solution_primary direct
_atom_sites_solution_secondary difmap
_audit_creation_method SHELXL-97
_cell_angle_alpha 90.00
_cell_angle_beta 90.00
_cell_angle_gamma 120.00
_cell_formula_units_Z 2
_cell_length_a 13.2656(14)
_cell_length_b 13.2656(14)
_cell_length_c 13.908(2)
_cell_measurement_temperature 153(2)
_cell_volume 2119.6(4)
_computing_structure_refinement 'SHELXL-97 (Sheldrick, 1997)'
_computing_structure_solution 'SHELXS-97 (Sheldrick, 1990)'
_diffrn_ambient_temperature 153(2)
_diffrn_measured_fraction_theta_full 0.962
_diffrn_measured_fraction_theta_max 0.962
_diffrn_radiation_monochromator graphite
_diffrn_radiation_source 'fine-focus sealed tube'
_diffrn_radiation_type MoK\a
_diffrn_radiation_wavelength 0.71073
_diffrn_reflns_av_R_equivalents 0.0473
_diffrn_reflns_av_sigmaI/netI 0.0332
_diffrn_reflns_limit_h_max 17
_diffrn_reflns_limit_h_min -17
_diffrn_reflns_limit_k_max 17
_diffrn_reflns_limit_k_min -16
_diffrn_reflns_limit_l_max 18
_diffrn_reflns_limit_l_min -18
_diffrn_reflns_number 18161
_diffrn_reflns_theta_full 28.75
_diffrn_reflns_theta_max 28.75
_diffrn_reflns_theta_min 1.77
_exptl_absorpt_coefficient_mu 30.420
_exptl_absorpt_correction_T_max 0.467
_exptl_absorpt_correction_T_min 0.041
_exptl_crystal_density_diffrn 4.629
_exptl_crystal_density_method 'not measured'
_exptl_crystal_F_000 2564
_exptl_crystal_size_max 0.468
_exptl_crystal_size_mid 0.040
_exptl_crystal_size_min 0.032
_refine_diff_density_max 0.800
_refine_diff_density_min -1.018
_refine_diff_density_rms 0.195
_refine_ls_abs_structure_details 'Flack H D (1983), Acta Cryst. A39, 876-881'
_refine_ls_abs_structure_Flack 0.014(12)
_refine_ls_extinction_coef 0.00038(2)
_refine_ls_extinction_expression Fc^*^=kFc[1+0.001xFc^2^\l^3^/sin(2\q)]^-1/4^
_refine_ls_extinction_method SHELXL
_refine_ls_goodness_of_fit_ref 0.918
_refine_ls_hydrogen_treatment mixed
_refine_ls_matrix_type full
_refine_ls_number_parameters 119
_refine_ls_number_reflns 3420
_refine_ls_number_restraints 1
_refine_ls_restrained_S_all 0.918
_refine_ls_R_factor_all 0.0283
_refine_ls_R_factor_gt 0.0233
_refine_ls_shift/su_max 0.001
_refine_ls_shift/su_mean 0.000
_refine_ls_structure_factor_coef Fsqd
_refine_ls_weighting_details
; calc 
 [1.00000+0.00000exp(0.00(sin\q/\l)^2^)]/ 
   [\s^2^(Fo^2^)+0.0000+0.0000*P+(0.0300P)^2^+0.0000sin\q/\l] 
 where P = 1.00000Fo^2^ + 0.00000Fc^2^ 
;
_refine_ls_weighting_scheme calc
_refine_ls_wR_factor_gt 0.0498
_refine_ls_wR_factor_ref 0.0514
_reflns_number_gt 3115
_reflns_number_total 3420
_reflns_threshold_expression >2sigma(I)
_cod_data_source_file ic000843r_4.cif
_cod_data_source_block rbtiagse
_cod_original_cell_volume 2119.6(5)
_cod_database_code 4319307

loop_
_symmetry_equiv_pos_as_xyz
'x, y, z'
'-y, x-y, z'
'-x+y, -x, z'
'y, x, z+1/2'
'x-y, -y, z+1/2'
'-x, -x+y, z+1/2'

loop_
_atom_site_label
_atom_site_type_symbol
_atom_site_fract_x
_atom_site_fract_y
_atom_site_fract_z
_atom_site_U_iso_or_equiv
_atom_site_adp_type
_atom_site_occupancy
_atom_site_symmetry_multiplicity
_atom_site_calc_flag
_atom_site_refinement_flags
_atom_site_disorder_assembly
_atom_site_disorder_group
Rb1 Rb -0.34290(6) -0.37933(6) -0.26950(6) 0.02769(17) Uani 1 1 d . . .
Rb2 Rb -0.3333 -0.6667 -0.07307(8) 0.0212(2) Uani 1 3 d S . .
Rb3 Rb -0.3333 -0.6667 -0.43386(8) 0.0169(2) Uani 1 3 d S . .
Ag Ag 0.0000 0.0000 -0.01103(7) 0.01985(18) Uani 1 3 d S . .
Ti1 Ti -0.00944(9) -0.33330(9) -0.38466(8) 0.0115(2) Uani 1 1 d . . .
Ti2 Ti -0.01442(10) -0.34561(9) -0.12494(9) 0.0118(2) Uani 1 1 d . . .
Se1 Se -0.01501(5) -0.49387(5) -0.00024(5) 0.01473(13) Uani 1 1 d . . .
Se2 Se -0.08213(6) -0.19557(5) -0.13144(4) 0.01540(14) Uani 1 1 d . . .
Se3 Se -0.09528(5) -0.20208(5) -0.39720(5) 0.01437(13) Uani 1 1 d . . .
Se4 Se -0.14140(6) -0.47498(5) -0.25885(4) 0.01275(13) Uani 1 1 d . . .
Se5 Se -0.16099(5) -0.34146(5) -0.01211(5) 0.01353(13) Uani 1 1 d . . .
Se6 Se -0.32379(6) -0.12272(6) -0.25451(4) 0.01503(13) Uani 1 1 d . . .
Se7 Se -0.35700(6) -0.16225(5) -0.00670(5) 0.01313(13) Uani 1 1 d . . .
Se8 Se -0.50162(6) -0.18982(6) -0.33832(5) 0.01824(15) Uani 1 1 d . . .
Se9 Se -0.54808(6) -0.13079(5) -0.11995(4) 0.01575(14) Uani 1 1 d . . .

loop_
_atom_site_aniso_label
_atom_site_aniso_U_11
_atom_site_aniso_U_22
_atom_site_aniso_U_33
_atom_site_aniso_U_23
_atom_site_aniso_U_13
_atom_site_aniso_U_12
Rb1 0.0188(4) 0.0140(3) 0.0488(4) 0.0014(3) 0.0101(3) 0.0071(3)
Rb2 0.0212(4) 0.0212(4) 0.0212(6) 0.000 0.000 0.01058(18)
Rb3 0.0176(3) 0.0176(3) 0.0153(5) 0.000 0.000 0.00882(17)
Ag 0.0189(3) 0.0189(3) 0.0218(4) 0.000 0.000 0.00944(14)
Ti1 0.0124(5) 0.0126(6) 0.0099(5) -0.0002(4) 0.0001(4) 0.0064(5)
Ti2 0.0129(6) 0.0119(5) 0.0111(5) -0.0009(4) -0.0006(4) 0.0065(5)
Se1 0.0182(3) 0.0126(3) 0.0135(3) -0.0006(2) -0.0013(3) 0.0078(3)
Se2 0.0196(3) 0.0144(3) 0.0147(3) -0.0006(2) -0.0014(3) 0.0103(3)
Se3 0.0163(3) 0.0144(3) 0.0141(3) 0.0000(2) 0.0010(2) 0.0090(3)
Se4 0.0128(3) 0.0121(3) 0.0124(3) -0.0001(2) -0.0003(2) 0.0055(3)
Se5 0.0123(3) 0.0152(3) 0.0132(3) -0.0014(3) -0.0006(2) 0.0069(3)
Se6 0.0196(3) 0.0138(3) 0.0132(3) 0.0004(2) 0.0005(2) 0.0094(3)
Se7 0.0152(3) 0.0122(3) 0.0116(3) -0.0004(2) 0.0005(2) 0.0065(2)
Se8 0.0169(3) 0.0151(3) 0.0154(3) -0.0009(3) -0.0004(3) 0.0025(3)
Se9 0.0122(3) 0.0163(3) 0.0161(3) 0.0014(2) -0.0009(2) 0.0051(3)

loop_
_atom_type_symbol
_atom_type_description
_atom_type_scat_dispersion_real
_atom_type_scat_dispersion_imag
_atom_type_scat_source
Ti Ti 0.2776 0.4457 'International Tables Vol C Tables 4.2.6.8 and 6.1.1.4'
Se Se -0.0929 2.2259 'International Tables Vol C Tables 4.2.6.8 and 6.1.1.4'
Rb Rb -0.9393 2.9676 'International Tables Vol C Tables 4.2.6.8 and 6.1.1.4'
Ag Ag -0.8971 1.1015 'International Tables Vol C Tables 4.2.6.8 and 6.1.1.4'

loop_
_geom_angle_atom_site_label_1
_geom_angle_atom_site_label_2
_geom_angle_atom_site_label_3
_geom_angle
_geom_angle_site_symmetry_1
_geom_angle_site_symmetry_3
_geom_angle_publ_flag
Se6 Rb1 Se4 144.49(3) . 2_445 ?
Se6 Rb1 Se3 76.79(2) . . ?
Se4 Rb1 Se3 134.73(3) 2_445 . ?
Se6 Rb1 Se4 134.17(3) . . ?
Se4 Rb1 Se4 80.35(3) 2_445 . ?
Se3 Rb1 Se4 68.023(19) . . ?
Se6 Rb1 Se9 80.60(2) . 3_445 ?
Se4 Rb1 Se9 67.740(19) 2_445 3_445 ?
Se3 Rb1 Se9 157.19(3) . 3_445 ?
Se4 Rb1 Se9 129.01(3) . 3_445 ?
Se6 Rb1 Se2 73.56(2) . . ?
Se4 Rb1 Se2 130.21(3) 2_445 . ?
Se3 Rb1 Se2 63.16(2) . . ?
Se4 Rb1 Se2 64.870(19) . . ?
Se9 Rb1 Se2 107.44(3) 3_445 . ?
Se6 Rb1 Se1 102.60(2) . 5_444 ?
Se4 Rb1 Se1 66.53(2) 2_445 5_444 ?
Se3 Rb1 Se1 92.09(3) . 5_444 ?
Se4 Rb1 Se1 106.99(2) . 5_444 ?
Se9 Rb1 Se1 95.74(2) 3_445 5_444 ?
Se2 Rb1 Se1 155.25(3) . 5_444 ?
Se6 Rb1 Se7 104.01(2) . 4_554 ?
Se4 Rb1 Se7 100.72(2) 2_445 4_554 ?
Se3 Rb1 Se7 35.789(16) . 4_554 ?
Se4 Rb1 Se7 61.470(18) . 4_554 ?
Se9 Rb1 Se7 159.48(3) 3_445 4_554 ?
Se2 Rb1 Se7 92.98(2) . 4_554 ?
Se1 Rb1 Se7 63.77(2) 5_444 4_554 ?
Se6 Rb1 Se8 35.106(16) . . ?
Se4 Rb1 Se8 114.02(2) 2_445 . ?
Se3 Rb1 Se8 93.89(2) . . ?
Se4 Rb1 Se8 161.89(3) . . ?
Se9 Rb1 Se8 68.605(19) 3_445 . ?
Se2 Rb1 Se8 108.64(2) . . ?
Se1 Rb1 Se8 71.480(19) 5_444 . ?
Se7 Rb1 Se8 103.49(2) 4_554 . ?
Se6 Rb1 Se8 84.70(2) . 3_445 ?
Se4 Rb1 Se8 62.878(18) 2_445 3_445 ?
Se3 Rb1 Se8 129.76(3) . 3_445 ?
Se4 Rb1 Se8 140.67(3) . 3_445 ?
Se9 Rb1 Se8 49.781(18) 3_445 3_445 ?
Se2 Rb1 Se8 151.59(3) . 3_445 ?
Se1 Rb1 Se8 47.035(16) 5_444 3_445 ?
Se7 Rb1 Se8 110.18(2) 4_554 3_445 ?
Se8 Rb1 Se8 51.22(2) . 3_445 ?
Se6 Rb1 Ti1 118.78(3) . 2_445 ?
Se4 Rb1 Ti1 34.444(19) 2_445 2_445 ?
Se3 Rb1 Ti1 126.40(3) . 2_445 ?
Se4 Rb1 Ti1 105.72(2) . 2_445 ?
Se9 Rb1 Ti1 68.10(2) 3_445 2_445 ?
Se2 Rb1 Ti1 164.58(3) . 2_445 ?
Se1 Rb1 Ti1 36.581(18) 5_444 2_445 ?
Se7 Rb1 Ti1 92.66(2) 4_554 2_445 ?
Se8 Rb1 Ti1 83.92(2) . 2_445 ?
Se8 Rb1 Ti1 35.039(17) 3_445 2_445 ?
Se6 Rb1 Rb3 152.62(3) . . ?
Se4 Rb1 Rb3 50.774(17) 2_445 . ?
Se3 Rb1 Rb3 83.954(19) . . ?
Se4 Rb1 Rb3 50.378(16) . . ?
Se9 Rb1 Rb3 118.31(2) 3_445 . ?
Se2 Rb1 Rb3 114.63(2) . . ?
Se1 Rb1 Rb3 58.426(17) 5_444 . ?
Se7 Rb1 Rb3 51.270(15) 4_554 . ?
Se8 Rb1 Rb3 129.68(2) . . ?
Se8 Rb1 Rb3 93.085(17) 3_445 . ?
Ti1 Rb1 Rb3 59.254(17) 2_445 . ?
Se4 Rb2 Se4 74.84(3) 3_545 . ?
Se4 Rb2 Se4 74.84(3) 3_545 2_445 ?
Se4 Rb2 Se4 74.84(3) . 2_445 ?
Se4 Rb2 Se1 102.953(17) 3_545 . ?
Se4 Rb2 Se1 65.668(17) . . ?
Se4 Rb2 Se1 139.27(3) 2_445 . ?
Se4 Rb2 Se1 65.668(17) 3_545 3_545 ?
Se4 Rb2 Se1 139.27(3) . 3_545 ?
Se4 Rb2 Se1 102.953(17) 2_445 3_545 ?
Se1 Rb2 Se1 113.164(17) . 3_545 ?
Se4 Rb2 Se1 139.27(3) 3_545 2_445 ?
Se4 Rb2 Se1 102.953(17) . 2_445 ?
Se4 Rb2 Se1 65.668(17) 2_445 2_445 ?
Se1 Rb2 Se1 113.164(17) . 2_445 ?
Se1 Rb2 Se1 113.164(17) 3_545 2_445 ?
Se4 Rb2 Se5 63.505(16) 3_545 3_545 ?
Se4 Rb2 Se5 100.397(18) . 3_545 ?
Se4 Rb2 Se5 137.60(3) 2_445 3_545 ?
Se1 Rb2 Se5 62.678(14) . 3_545 ?
Se1 Rb2 Se5 53.446(14) 3_545 3_545 ?
Se1 Rb2 Se5 151.36(4) 2_445 3_545 ?
Se4 Rb2 Se5 137.60(3) 3_545 . ?
Se4 Rb2 Se5 63.505(16) . . ?
Se4 Rb2 Se5 100.397(18) 2_445 . ?
Se1 Rb2 Se5 53.446(14) . . ?
Se1 Rb2 Se5 151.36(4) 3_545 . ?
Se1 Rb2 Se5 62.678(14) 2_445 . ?
Se5 Rb2 Se5 115.253(14) 3_545 . ?
Se4 Rb2 Se5 100.397(18) 3_545 2_445 ?
Se4 Rb2 Se5 137.60(3) . 2_445 ?
Se4 Rb2 Se5 63.504(16) 2_445 2_445 ?
Se1 Rb2 Se5 151.36(4) . 2_445 ?
Se1 Rb2 Se5 62.678(14) 3_545 2_445 ?
Se1 Rb2 Se5 53.446(14) 2_445 2_445 ?
Se5 Rb2 Se5 115.253(14) 3_545 2_445 ?
Se5 Rb2 Se5 115.253(14) . 2_445 ?
Se4 Rb2 Se8 145.861(17) 3_545 4 ?
Se4 Rb2 Se8 103.332(17) . 4 ?
Se4 Rb2 Se8 138.512(17) 2_445 4 ?
Se1 Rb2 Se8 49.326(17) . 4 ?
Se1 Rb2 Se8 103.73(3) 3_545 4 ?
Se1 Rb2 Se8 74.82(2) 2_445 4 ?
Se5 Rb2 Se8 83.87(2) 3_545 4 ?
Se5 Rb2 Se8 47.724(17) . 4 ?
Se5 Rb2 Se8 102.61(3) 2_445 4 ?
Se4 Rb2 Se8 103.332(17) 3_545 5_545 ?
Se4 Rb2 Se8 138.512(17) . 5_545 ?
Se4 Rb2 Se8 145.861(17) 2_445 5_545 ?
Se1 Rb2 Se8 74.82(2) . 5_545 ?
Se1 Rb2 Se8 49.326(17) 3_545 5_545 ?
Se1 Rb2 Se8 103.73(3) 2_445 5_545 ?
Se5 Rb2 Se8 47.724(17) 3_545 5_545 ?
Se5 Rb2 Se8 102.61(3) . 5_545 ?
Se5 Rb2 Se8 83.87(2) 2_445 5_545 ?
Se8 Rb2 Se8 55.08(2) 4 5_545 ?
Se4 Rb2 Se8 138.512(17) 3_545 6_445 ?
Se4 Rb2 Se8 145.861(17) . 6_445 ?
Se4 Rb2 Se8 103.332(17) 2_445 6_445 ?
Se1 Rb2 Se8 103.73(3) . 6_445 ?
Se1 Rb2 Se8 74.82(2) 3_545 6_445 ?
Se1 Rb2 Se8 49.326(17) 2_445 6_445 ?
Se5 Rb2 Se8 102.61(3) 3_545 6_445 ?
Se5 Rb2 Se8 83.87(2) . 6_445 ?
Se5 Rb2 Se8 47.724(17) 2_445 6_445 ?
Se8 Rb2 Se8 55.08(2) 4 6_445 ?
Se8 Rb2 Se8 55.08(2) 5_545 6_445 ?
Se9 Rb3 Se9 70.98(3) 5_544 4_554 ?
Se9 Rb3 Se9 70.98(3) 5_544 6_444 ?
Se9 Rb3 Se9 70.98(3) 4_554 6_444 ?
Se9 Rb3 Se4 155.000(15) 5_544 . ?
Se9 Rb3 Se4 94.097(17) 4_554 . ?
Se9 Rb3 Se4 124.130(16) 6_444 . ?
Se9 Rb3 Se4 94.097(17) 5_544 3_545 ?
Se9 Rb3 Se4 124.130(16) 4_554 3_545 ?
Se9 Rb3 Se4 155.000(16) 6_444 3_545 ?
Se4 Rb3 Se4 77.48(3) . 3_545 ?
Se9 Rb3 Se4 124.130(16) 5_544 2_445 ?
Se9 Rb3 Se4 155.000(15) 4_554 2_445 ?
Se9 Rb3 Se4 94.097(17) 6_444 2_445 ?
Se4 Rb3 Se4 77.48(3) . 2_445 ?
Se4 Rb3 Se4 77.48(3) 3_545 2_445 ?
Se9 Rb3 Se7 52.441(17) 5_544 5_544 ?
Se9 Rb3 Se7 64.351(18) 4_554 5_544 ?
Se9 Rb3 Se7 115.71(3) 6_444 5_544 ?
Se4 Rb3 Se7 103.311(17) . 5_544 ?
Se4 Rb3 Se7 64.372(16) 3_545 5_544 ?
Se4 Rb3 Se7 140.29(2) 2_445 5_544 ?
Se9 Rb3 Se7 64.351(18) 5_544 6_444 ?
Se9 Rb3 Se7 115.71(3) 4_554 6_444 ?
Se9 Rb3 Se7 52.441(17) 6_444 6_444 ?
Se4 Rb3 Se7 140.29(2) . 6_444 ?
Se4 Rb3 Se7 103.311(17) 3_545 6_444 ?
Se4 Rb3 Se7 64.372(16) 2_445 6_444 ?
Se7 Rb3 Se7 112.823(16) 5_544 6_444 ?
Se9 Rb3 Se7 115.71(3) 5_544 4_554 ?
Se9 Rb3 Se7 52.441(17) 4_554 4_554 ?
Se9 Rb3 Se7 64.351(18) 6_444 4_554 ?
Se4 Rb3 Se7 64.372(16) . 4_554 ?
Se4 Rb3 Se7 140.29(2) 3_545 4_554 ?
Se4 Rb3 Se7 103.311(17) 2_445 4_554 ?
Se7 Rb3 Se7 112.823(16) 5_544 4_554 ?
Se7 Rb3 Se7 112.823(16) 6_444 4_554 ?
Se9 Rb3 Se1 35.020(15) 5_544 4_544 ?
Se9 Rb3 Se1 100.93(2) 4_554 4_544 ?
Se9 Rb3 Se1 97.44(2) 6_444 4_544 ?
Se4 Rb3 Se1 138.43(2) . 4_544 ?
Se4 Rb3 Se1 61.952(16) 3_545 4_544 ?
Se4 Rb3 Se1 100.826(16) 2_445 4_544 ?
Se7 Rb3 Se1 52.188(14) 5_544 4_544 ?
Se7 Rb3 Se1 63.780(14) 6_444 4_544 ?
Se7 Rb3 Se1 150.54(3) 4_554 4_544 ?
Se9 Rb3 Se1 97.44(2) 5_544 6_554 ?
Se9 Rb3 Se1 35.020(15) 4_554 6_554 ?
Se9 Rb3 Se1 100.93(2) 6_444 6_554 ?
Se4 Rb3 Se1 61.952(16) . 6_554 ?
Se4 Rb3 Se1 100.826(16) 3_545 6_554 ?
Se4 Rb3 Se1 138.43(2) 2_445 6_554 ?
Se7 Rb3 Se1 63.780(14) 5_544 6_554 ?
Se7 Rb3 Se1 150.54(3) 6_444 6_554 ?
Se7 Rb3 Se1 52.188(14) 4_554 6_554 ?
Se1 Rb3 Se1 115.110(12) 4_544 6_554 ?
Se9 Rb3 Se1 100.93(2) 5_544 5_444 ?
Se9 Rb3 Se1 97.44(2) 4_554 5_444 ?
Se9 Rb3 Se1 35.020(15) 6_444 5_444 ?
Se4 Rb3 Se1 100.826(16) . 5_444 ?
Se4 Rb3 Se1 138.43(2) 3_545 5_444 ?
Se4 Rb3 Se1 61.952(16) 2_445 5_444 ?
Se7 Rb3 Se1 150.54(3) 5_544 5_444 ?
Se7 Rb3 Se1 52.188(14) 6_444 5_444 ?
Se7 Rb3 Se1 63.780(14) 4_554 5_444 ?
Se1 Rb3 Se1 115.110(12) 4_544 5_444 ?
Se1 Rb3 Se1 115.110(12) 6_554 5_444 ?
Se2 Ag Se2 88.12(3) . 2 ?
Se2 Ag Se2 88.12(3) . 3 ?
Se2 Ag Se2 88.12(3) 2 3 ?
Se2 Ag Se3 173.73(2) . 5 ?
Se2 Ag Se3 86.263(19) 2 5 ?
Se2 Ag Se3 94.483(19) 3 5 ?
Se2 Ag Se3 86.263(19) . 6 ?
Se2 Ag Se3 94.483(19) 2 6 ?
Se2 Ag Se3 173.73(2) 3 6 ?
Se3 Ag Se3 91.38(3) 5 6 ?
Se2 Ag Se3 94.483(19) . 4 ?
Se2 Ag Se3 173.73(2) 2 4 ?
Se2 Ag Se3 86.263(19) 3 4 ?
Se3 Ag Se3 91.38(3) 5 4 ?
Se3 Ag Se3 91.38(3) 6 4 ?
Se3 Ti1 Se6 88.07(4) . 2 ?
Se3 Ti1 Se4 100.24(4) . . ?
Se6 Ti1 Se4 90.14(4) 2 . ?
Se3 Ti1 Se7 55.28(3) . 4_554 ?
Se6 Ti1 Se7 143.18(5) 2 4_554 ?
Se4 Ti1 Se7 99.07(4) . 4_554 ?
Se3 Ti1 Se8 136.84(5) . 2 ?
Se6 Ti1 Se8 55.19(3) 2 2 ?
Se4 Ti1 Se8 101.47(4) . 2 ?
Se7 Ti1 Se8 152.36(5) 4_554 2 ?
Se3 Ti1 Se1 136.31(5) . 6_554 ?
Se6 Ti1 Se1 130.23(5) 2 6_554 ?
Se4 Ti1 Se1 99.77(4) . 6_554 ?
Se7 Ti1 Se1 83.43(4) 4_554 6_554 ?
Se8 Ti1 Se1 75.05(4) 2 6_554 ?
Se3 Ti1 Se5 86.33(4) . 6_554 ?
Se6 Ti1 Se5 85.50(4) 2 6_554 ?
Se4 Ti1 Se5 172.00(5) . 6_554 ?
Se7 Ti1 Se5 88.40(4) 4_554 6_554 ?
Se8 Ti1 Se5 70.54(3) 2 6_554 ?
Se1 Ti1 Se5 78.13(4) 6_554 6_554 ?
Se3 Ti1 Ti2 89.92(4) . 6_554 ?
Se6 Ti1 Ti2 132.81(5) 2 6_554 ?
Se4 Ti1 Ti2 136.40(5) . 6_554 ?
Se7 Ti1 Ti2 53.25(3) 4_554 6_554 ?
Se8 Ti1 Ti2 99.20(4) 2 6_554 ?
Se1 Ti1 Ti2 50.03(3) 6_554 6_554 ?
Se5 Ti1 Ti2 47.33(3) 6_554 6_554 ?
Se3 Ti1 Rb3 97.57(3) . . ?
Se6 Ti1 Rb3 142.99(4) 2 . ?
Se4 Ti1 Rb3 52.85(3) . . ?
Se7 Ti1 Rb3 57.02(3) 4_554 . ?
Se8 Ti1 Rb3 125.21(4) 2 . ?
Se1 Ti1 Rb3 65.74(3) 6_554 . ?
Se5 Ti1 Rb3 131.21(4) 6_554 . ?
Ti2 Ti1 Rb3 83.94(3) 6_554 . ?
Se3 Ti1 Rb1 148.27(4) . 3_545 ?
Se6 Ti1 Rb1 96.09(4) 2 3_545 ?
Se4 Ti1 Rb1 48.48(3) . 3_545 ?
Se7 Ti1 Rb1 116.69(4) 4_554 3_545 ?
Se8 Ti1 Rb1 66.45(3) 2 3_545 ?
Se1 Ti1 Rb1 59.56(3) 6_554 3_545 ?
Se5 Ti1 Rb1 125.31(4) 6_554 3_545 ?
Ti2 Ti1 Rb1 109.26(3) 6_554 3_545 ?
Rb3 Ti1 Rb1 61.192(18) . 3_545 ?
Se5 Ti2 Se4 102.39(4) . . ?
Se5 Ti2 Se9 136.79(5) . 2 ?
Se4 Ti2 Se9 97.99(4) . 2 ?
Se5 Ti2 Se2 55.33(3) . . ?
Se4 Ti2 Se2 97.37(4) . . ?
Se9 Ti2 Se2 156.62(5) 2 . ?
Se5 Ti2 Se6 132.78(5) . 2 ?
Se4 Ti2 Se6 88.45(4) . 2 ?
Se9 Ti2 Se6 85.00(4) 2 2 ?
Se2 Ti2 Se6 77.89(4) . 2 ?
Se5 Ti2 Se1 83.76(4) . . ?
Se4 Ti2 Se1 103.17(4) . . ?
Se9 Ti2 Se1 54.47(3) 2 . ?
Se2 Ti2 Se1 137.40(5) . . ?
Se6 Ti2 Se1 138.74(5) 2 . ?
Se5 Ti2 Se7 89.87(4) . 2 ?
Se4 Ti2 Se7 167.51(5) . 2 ?
Se9 Ti2 Se7 74.06(4) 2 2 ?
Se2 Ti2 Se7 87.58(4) . 2 ?
Se6 Ti2 Se7 81.35(4) 2 2 ?
Se1 Ti2 Se7 80.29(4) . 2 ?
Se5 Ti2 Ti1 54.46(3) . 6 ?
Se4 Ti2 Ti1 142.76(5) . 6 ?
Se9 Ti2 Ti1 87.04(4) 2 6 ?
Se2 Ti2 Ti1 91.32(4) . 6 ?
Se6 Ti2 Ti1 128.78(5) 2 6 ?
Se1 Ti2 Ti1 50.94(3) . 6 ?
Se7 Ti2 Ti1 47.95(3) 2 6 ?
Se5 Ti2 Rb2 61.97(3) . . ?
Se4 Ti2 Rb2 57.25(3) . . ?
Se9 Ti2 Rb2 100.32(3) 2 . ?
Se2 Ti2 Rb2 102.81(4) . . ?
Se6 Ti2 Rb2 145.65(5) 2 . ?
Se1 Ti2 Rb2 60.91(3) . . ?
Se7 Ti2 Rb2 132.86(4) 2 . ?
Ti1 Ti2 Rb2 85.53(3) 6 . ?
Se9 Se1 Ti2 61.05(3) 2 . ?
Se9 Se1 Ti1 109.61(4) 2 6 ?
Ti2 Se1 Ti1 79.03(4) . 6 ?
Se9 Se1 Rb2 119.71(3) 2 . ?
Ti2 Se1 Rb2 82.05(3) . . ?
Ti1 Se1 Rb2 107.51(3) 6 . ?
Se9 Se1 Rb1 119.40(3) 2 5_545 ?
Ti2 Se1 Rb1 161.43(4) . 5_545 ?
Ti1 Se1 Rb1 83.86(3) 6 5_545 ?
Rb2 Se1 Rb1 110.24(2) . 5_545 ?
Se9 Se1 Rb3 57.92(3) 2 4_655 ?
Ti2 Se1 Rb3 100.32(3) . 4_655 ?
Ti1 Se1 Rb3 78.21(3) 6 4_655 ?
Rb2 Se1 Rb3 174.19(2) . 4_655 ?
Rb1 Se1 Rb3 68.855(18) 5_545 4_655 ?
Se5 Se2 Ti2 61.44(3) . . ?
Se5 Se2 Ag 98.41(3) . . ?
Ti2 Se2 Ag 124.86(4) . . ?
Se5 Se2 Rb1 86.47(3) . . ?
Ti2 Se2 Rb1 94.79(3) . . ?
Ag Se2 Rb1 137.31(2) . . ?
Se7 Se3 Ti1 62.84(3) 4_554 . ?
Se7 Se3 Ag 105.22(3) 4_554 4_554 ?
Ti1 Se3 Ag 123.72(4) . 4_554 ?
Se7 Se3 Rb1 85.54(3) 4_554 . ?
Ti1 Se3 Rb1 95.70(3) . . ?
Ag Se3 Rb1 139.97(3) 4_554 . ?
Ti2 Se4 Ti1 91.53(4) . . ?
Ti2 Se4 Rb1 98.44(3) . 3_545 ?
Ti1 Se4 Rb1 97.07(3) . 3_545 ?
Ti2 Se4 Rb1 99.00(3) . . ?
Ti1 Se4 Rb1 94.13(3) . . ?
Rb1 Se4 Rb1 158.97(3) 3_545 . ?
Ti2 Se4 Rb3 176.07(4) . . ?
Ti1 Se4 Rb3 92.31(3) . . ?
Rb1 Se4 Rb3 81.921(19) 3_545 . ?
Rb1 Se4 Rb3 79.886(18) . . ?
Ti2 Se4 Rb2 86.96(3) . . ?
Ti1 Se4 Rb2 177.02(4) . . ?
Rb1 Se4 Rb2 85.694(19) 3_545 . ?
Rb1 Se4 Rb2 83.586(18) . . ?
Rb3 Se4 Rb2 89.17(2) . . ?
Se2 Se5 Ti2 63.23(3) . . ?
Se2 Se5 Ti1 111.70(4) . 6 ?
Ti2 Se5 Ti1 78.21(4) . 6 ?
Se2 Se5 Rb2 122.53(3) . . ?
Ti2 Se5 Rb2 82.54(3) . . ?
Ti1 Se5 Rb2 103.72(3) 6 . ?
Se8 Se6 Ti1 63.99(3) . 3 ?
Se8 Se6 Ti2 103.02(4) . 3 ?
Ti1 Se6 Ti2 89.87(4) 3 3 ?
Se8 Se6 Rb1 91.89(3) . . ?
Ti1 Se6 Rb1 130.34(4) 3 . ?
Ti2 Se6 Rb1 139.30(4) 3 . ?
Se3 Se7 Ti1 61.88(3) 4 4 ?
Se3 Se7 Ti2 110.76(4) 4 3 ?
Ti1 Se7 Ti2 78.80(4) 4 3 ?
Se3 Se7 Rb3 123.19(3) 4 4 ?
Ti1 Se7 Rb3 87.88(3) 4 4 ?
Ti2 Se7 Rb3 108.30(3) 3 4 ?
Se3 Se7 Rb1 58.68(2) 4 4 ?
Ti1 Se7 Rb1 82.51(3) 4 4 ?
Ti2 Se7 Rb1 161.30(3) 3 4 ?
Rb3 Se7 Rb1 71.35(2) 4 4 ?
Se6 Se8 Ti1 60.82(3) . 3 ?
Se6 Se8 Rb2 144.45(3) . 4_554 ?
Ti1 Se8 Rb2 107.14(3) 3 4_554 ?
Se6 Se8 Rb1 53.01(2) . . ?
Ti1 Se8 Rb1 101.42(3) 3 . ?
Rb2 Se8 Rb1 103.441(19) 4_554 . ?
Se6 Se8 Rb1 106.42(3) . 2_455 ?
Ti1 Se8 Rb1 78.51(3) 3 2_455 ?
Rb2 Se8 Rb1 103.003(19) 4_554 2_455 ?
Rb1 Se8 Rb1 152.26(3) . 2_455 ?
Se1 Se9 Ti2 64.48(3) 3 3 ?
Se1 Se9 Rb3 87.06(3) 3 4 ?
Ti2 Se9 Rb3 120.53(4) 3 4 ?
Se1 Se9 Rb1 91.00(3) 3 2_455 ?
Ti2 Se9 Rb1 93.97(3) 3 2_455 ?
Rb3 Se9 Rb1 140.02(2) 4 2_455 ?

loop_
_geom_bond_atom_site_label_1
_geom_bond_atom_site_label_2
_geom_bond_distance
_geom_bond_site_symmetry_2
_geom_bond_publ_flag
Rb1 Se6 3.2914(10) . ?
Rb1 Se4 3.3409(10) 2_445 ?
Rb1 Se3 3.4277(10) . ?
Rb1 Se4 3.4884(10) . ?
Rb1 Se9 3.5086(10) 3_445 ?
Rb1 Se2 3.6282(11) . ?
Rb1 Se1 3.8394(11) 5_444 ?
Rb1 Se7 4.0004(11) 4_554 ?
Rb1 Se8 4.1186(11) . ?
Rb1 Se8 4.1423(11) 3_445 ?
Rb1 Ti1 4.4279(14) 2_445 ?
Rb1 Rb3 4.5005(10) . ?
Rb2 Se4 3.6263(11) 3_545 ?
Rb2 Se4 3.6263(11) . ?
Rb2 Se4 3.6263(11) 2_445 ?
Rb2 Se1 3.7990(8) . ?
Rb2 Se1 3.7990(8) 3_545 ?
Rb2 Se1 3.7990(8) 2_445 ?
Rb2 Se5 3.8332(7) 3_545 ?
Rb2 Se5 3.8332(7) . ?
Rb2 Se5 3.8332(7) 2_445 ?
Rb2 Se8 3.8613(12) 4 ?
Rb2 Se8 3.8613(12) 5_545 ?
Rb2 Se8 3.8613(12) 6_445 ?
Rb3 Se9 3.4880(11) 5_544 ?
Rb3 Se9 3.4880(11) 4_554 ?
Rb3 Se9 3.4880(11) 6_444 ?
Rb3 Se4 3.5213(10) . ?
Rb3 Se4 3.5213(10) 3_545 ?
Rb3 Se4 3.5213(10) 2_445 ?
Rb3 Se7 3.7053(8) 5_544 ?
Rb3 Se7 3.7053(8) 6_444 ?
Rb3 Se7 3.7053(8) 4_554 ?
Rb3 Se1 4.1110(8) 4_544 ?
Rb3 Se1 4.1110(8) 6_554 ?
Rb3 Se1 4.1110(8) 5_444 ?
Ag Se2 2.8099(9) . ?
Ag Se2 2.8099(9) 2 ?
Ag Se2 2.8099(9) 3 ?
Ag Se3 2.8110(9) 5 ?
Ag Se3 2.8110(9) 6 ?
Ag Se3 2.8110(9) 4 ?
Ti1 Se3 2.5178(13) . ?
Ti1 Se6 2.5203(13) 2 ?
Ti1 Se4 2.5236(13) . ?
Ti1 Se7 2.5400(13) 4_554 ?
Ti1 Se8 2.5942(13) 2 ?
Ti1 Se1 2.6541(13) 6_554 ?
Ti1 Se5 2.7893(13) 6_554 ?
Ti1 Ti2 3.3556(15) 6_554 ?
Ti1 Rb1 4.4279(14) 3_545 ?
Ti2 Se5 2.5205(13) . ?
Ti2 Se4 2.5219(14) . ?
Ti2 Se9 2.5399(13) 2 ?
Ti2 Se2 2.5621(13) . ?
Ti2 Se6 2.5971(13) 2 ?
Ti2 Se1 2.6193(14) . ?
Ti2 Se7 2.7408(14) 2 ?
Ti2 Ti1 3.3556(15) 6 ?
Se1 Se9 2.3623(9) 2 ?
Se1 Ti1 2.6541(13) 6 ?
Se1 Rb1 3.8394(11) 5_545 ?
Se1 Rb3 4.1110(8) 4_655 ?
Se2 Se5 2.3601(9) . ?
Se3 Se7 2.3466(9) 4_554 ?
Se3 Ag 2.8110(9) 4_554 ?
Se4 Rb1 3.3409(10) 3_545 ?
Se5 Ti1 2.7893(13) 6 ?
Se6 Se8 2.3698(9) . ?
Se6 Ti1 2.5203(13) 3 ?
Se6 Ti2 2.5971(13) 3 ?
Se7 Se3 2.3466(9) 4 ?
Se7 Ti1 2.5400(13) 4 ?
Se7 Ti2 2.7408(13) 3 ?
Se7 Rb3 3.7053(8) 4 ?
Se7 Rb1 4.0004(11) 4 ?
Se8 Ti1 2.5942(13) 3 ?
Se8 Rb2 3.8613(12) 4_554 ?
Se8 Rb1 4.1423(11) 2_455 ?
Se9 Se1 2.3623(9) 3 ?
Se9 Ti2 2.5399(13) 3 ?
Se9 Rb3 3.4880(11) 4 ?
Se9 Rb1 3.5086(10) 2_455 ?
